data_7211457
loop_
_publ_author_name
'Muddassir, Mohd.'
'Song, Xiao-Jiao'
'Chen, Ying'
'Cao, Fan'
'Wei, Rong-Min'
'Song, You'

_publ_section_title
;
 Ion-induced diversity in structure and magnetic properties of
 hexacyanometalate--lanthanide bimetallic assemblies
;
_journal_issue 48
_journal_name_full CrystEngComm
_journal_page_first 10541
_journal_paper_doi 10.1039/c3ce41704b
_journal_volume 15
_journal_year 2013
_chemical_formula_sum 'C50 H64 Fe2 Ho2 N20 O14'
_chemical_formula_weight 1610.77
_chemical_name_systematic
; 
 ? 
;
_space_group_IT_number 2
_symmetry_cell_setting triclinic
_symmetry_space_group_name_Hall '-P 1'
_symmetry_space_group_name_H-M 'P -1'
_atom_sites_solution_hydrogens geom
_atom_sites_solution_primary direct
_atom_sites_solution_secondary difmap
_audit_creation_method SHELXL-97
_cell_angle_alpha 94.491(2)
_cell_angle_beta 111.353(2)
_cell_angle_gamma 101.917(2)
_cell_formula_units_Z 1
_cell_length_a 10.2315(17)
_cell_length_b 13.364(2)
_cell_length_c 13.475(2)
_cell_measurement_reflns_used 9991
_cell_measurement_temperature 293(2)
_cell_measurement_theta_max 27.517
_cell_measurement_theta_min 2.466
_cell_volume 1655.0(4)
_computing_cell_refinement 'Bruker SMART'
_computing_data_collection 'Bruker SMART'
_computing_data_reduction 'Bruker SAINT'
_computing_molecular_graphics 'Bruker SHELXTL'
_computing_publication_material 'Bruker SHELXTL'
_computing_structure_refinement 'SHELXL-97 (Sheldrick, 1997)'
_computing_structure_solution 'SHELXS-97 (Sheldrick, 1990)'
_diffrn_ambient_temperature 293(2)
_diffrn_measured_fraction_theta_full 0.962
_diffrn_measured_fraction_theta_max 0.962
_diffrn_radiation_monochromator graphite
_diffrn_radiation_source 'fine-focus sealed tube'
_diffrn_radiation_type MoK\a
_diffrn_radiation_wavelength 0.71073
_diffrn_reflns_av_R_equivalents 0.0292
_diffrn_reflns_av_sigmaI/netI 0.0413
_diffrn_reflns_limit_h_max 12
_diffrn_reflns_limit_h_min -12
_diffrn_reflns_limit_k_max 15
_diffrn_reflns_limit_k_min -12
_diffrn_reflns_limit_l_max 15
_diffrn_reflns_limit_l_min -16
_diffrn_reflns_number 11485
_diffrn_reflns_theta_full 25.00
_diffrn_reflns_theta_max 25.00
_diffrn_reflns_theta_min 1.58
_exptl_absorpt_coefficient_mu 2.867
_exptl_absorpt_correction_T_max 0.7248
_exptl_absorpt_correction_T_min 0.5979
_exptl_absorpt_correction_type multi-scan
_exptl_absorpt_process_details 'SADABS; Bruker, 2000'
_exptl_crystal_colour brown
_exptl_crystal_density_diffrn 1.616
_exptl_crystal_density_method 'not measured'
_exptl_crystal_description needle
_exptl_crystal_F_000 802
_exptl_crystal_size_max 0.20
_exptl_crystal_size_mid 0.15
_exptl_crystal_size_min 0.12
_refine_diff_density_max 1.420
_refine_diff_density_min -0.925
_refine_diff_density_rms 0.169
_refine_ls_extinction_method none
_refine_ls_goodness_of_fit_ref 1.129
_refine_ls_hydrogen_treatment constr
_refine_ls_matrix_type full
_refine_ls_number_parameters 408
_refine_ls_number_reflns 5605
_refine_ls_number_restraints 4
_refine_ls_restrained_S_all 1.130
_refine_ls_R_factor_all 0.0355
_refine_ls_R_factor_gt 0.0299
_refine_ls_shift/su_max 0.002
_refine_ls_shift/su_mean 0.000
_refine_ls_structure_factor_coef Fsqd
_refine_ls_weighting_details 'calc w=1/[\s^2^(Fo^2^)+(0.0623P)^2^+1.4052P] where P=(Fo^2^+2Fc^2^)/3'
_refine_ls_weighting_scheme calc
_refine_ls_wR_factor_gt 0.0837
_refine_ls_wR_factor_ref 0.1024
_reflns_number_gt 5189
_reflns_number_total 5605
_reflns_threshold_expression >2sigma(I)
_cod_data_source_file c3ce41704b.txt
_cod_data_source_block 3-HoFe
_cod_original_sg_symbol_H-M P-1
_cod_database_code 7211457

loop_
_symmetry_equiv_pos_as_xyz
'x, y, z'
'-x, -y, -z'

loop_
_atom_site_label
_atom_site_type_symbol
_atom_site_fract_x
_atom_site_fract_y
_atom_site_fract_z
_atom_site_U_iso_or_equiv
_atom_site_adp_type
_atom_site_occupancy
_atom_site_symmetry_multiplicity
_atom_site_calc_flag
_atom_site_refinement_flags
_atom_site_disorder_assembly
_atom_site_disorder_group
O7 O 0.559(2) 0.7855(16) 0.5125(19) 0.049(6) Uiso 0.242(4) 1 d PD A 1
H7B H 0.5001 0.8114 0.4657 0.059 Uiso 0.242(4) 1 d PR A 1
C25 C 0.523(3) 0.6824(16) 0.483(2) 0.058(7) Uiso 0.242(4) 1 d PD A 1
H25A H 0.5988 0.6617 0.4674 0.087 Uiso 0.242(4) 1 d PR A 1
H25B H 0.5094 0.6501 0.5406 0.087 Uiso 0.242(4) 1 d PR A 1
H25C H 0.4342 0.6613 0.4193 0.087 Uiso 0.242(4) 1 d PR A 1
O8 O 0.5715(16) 0.8182(11) 0.5143(13) 0.073(5) Uiso 0.467(12) 1 d PD B 2
H8B H 0.4960 0.8010 0.4560 0.088 Uiso 0.467(12) 1 d PR B 2
C26 C 0.622(3) 0.9204(16) 0.565(2) 0.108(8) Uiso 0.467(12) 1 d PD B 2
H26A H 0.7126 0.9504 0.5599 0.162 Uiso 0.467(12) 1 d PR B 2
H26B H 0.5526 0.9585 0.5310 0.162 Uiso 0.467(12) 1 d PR B 2
H26C H 0.6360 0.9234 0.6398 0.162 Uiso 0.467(12) 1 d PR B 2
C27 C 0.682(3) 0.996(3) 0.587(3) 0.091(10) Uiso 0.291(12) 1 d PD C 3
H27A H 0.7139 1.0699 0.6091 0.136 Uiso 0.291(12) 1 d PR C 3
H27B H 0.6104 0.9794 0.5144 0.136 Uiso 0.291(12) 1 d PR C 3
H27C H 0.6410 0.9653 0.6346 0.136 Uiso 0.291(12) 1 d PR C 3
O9 O 0.798(3) 0.957(2) 0.599(2) 0.111(9) Uiso 0.291(12) 1 d PD C 3
H9B H 0.8607 0.9688 0.6632 0.133 Uiso 0.291(12) 1 d PR C 3
C1 C 0.1714(6) 0.5380(4) 0.6239(5) 0.0435(13) Uani 1 1 d . . .
H1 H 0.1607 0.4843 0.6625 0.052 Uiso 1 1 calc R . .
C2 C 0.1913(7) 0.5182(6) 0.5319(5) 0.0598(18) Uani 1 1 d . . .
H2 H 0.1985 0.4524 0.5105 0.072 Uiso 1 1 calc R . .
C3 C 0.2009(9) 0.5915(8) 0.4695(6) 0.074(2) Uani 1 1 d . . .
H3 H 0.2072 0.5758 0.4032 0.089 Uiso 1 1 calc R . .
C4 C 0.2011(8) 0.6857(7) 0.5057(6) 0.068(2) Uani 1 1 d . . .
H4 H 0.2114 0.7383 0.4657 0.082 Uiso 1 1 calc R . .
C5 C 0.1865(7) 0.7073(5) 0.6008(5) 0.0517(15) Uani 1 1 d . . .
C6 C 0.1993(7) 0.8168(5) 0.6519(6) 0.0531(16) Uani 1 1 d . . .
C7 C 0.1785(9) 0.8957(7) 0.5903(8) 0.080(2) Uani 1 1 d . . .
H7 H 0.1575 0.8830 0.5166 0.096 Uiso 1 1 calc R . .
C8 C 0.1895(10) 0.9911(8) 0.6399(8) 0.087(3) Uani 1 1 d . . .
H8 H 0.1750 1.0445 0.6001 0.105 Uiso 1 1 calc R . .
C9 C 0.2207(10) 1.0082(6) 0.7451(8) 0.078(2) Uani 1 1 d . . .
H9 H 0.2274 1.0735 0.7792 0.093 Uiso 1 1 calc R . .
C10 C 0.2438(7) 0.9271(5) 0.8054(6) 0.0526(16) Uani 1 1 d . . .
C11 C 0.2911(7) 0.9407(4) 0.9268(6) 0.0498(15) Uani 1 1 d . . .
C12 C 0.3303(8) 1.0353(5) 0.9923(9) 0.076(3) Uani 1 1 d . . .
H12 H 0.3204 1.0948 0.9618 0.091 Uiso 1 1 calc R . .
C13 C 0.3829(9) 1.0416(7) 1.1006(9) 0.086(3) Uani 1 1 d . . .
H13 H 0.4137 1.1054 1.1458 0.103 Uiso 1 1 calc R . .
C14 C 0.3898(8) 0.9548(7) 1.1409(7) 0.072(2) Uani 1 1 d . . .
H14 H 0.4236 0.9571 1.2154 0.087 Uiso 1 1 calc R . .
C15 C 0.3475(8) 0.8623(5) 1.0740(6) 0.0600(18) Uani 1 1 d . . .
H15 H 0.3535 0.8030 1.1054 0.072 Uiso 1 1 calc R . .
C16 C 0.0455(5) 0.4143(4) 0.8228(4) 0.0311(10) Uani 1 1 d . . .
C17 C -0.1963(6) 0.2472(4) 0.7385(4) 0.0361(12) Uani 1 1 d . . .
C18 C -0.0290(6) 0.1223(4) 0.8409(5) 0.0388(12) Uani 1 1 d . . .
C19 C 0.2050(6) 0.2864(4) 0.9290(4) 0.0326(11) Uani 1 1 d . . .
C20 C -0.0361(5) 0.2971(4) 0.9557(4) 0.0280(10) Uani 1 1 d . . .
C21 C 0.0612(6) 0.2447(4) 0.7091(5) 0.0378(12) Uani 1 1 d . . .
C22 C 0.2950(7) 0.5692(5) 1.0639(5) 0.0492(14) Uani 1 1 d . . .
H22 H 0.1993 0.5301 1.0386 0.059 Uiso 1 1 calc R . .
C23 C 0.5339(9) 0.6167(11) 1.2016(9) 0.120(5) Uani 1 1 d . . .
H23A H 0.5397 0.6853 1.1841 0.180 Uiso 1 1 calc R . .
H23B H 0.5884 0.5829 1.1714 0.180 Uiso 1 1 calc R . .
H23C H 0.5732 0.6210 1.2787 0.180 Uiso 1 1 calc R . .
C24 C 0.3366(11) 0.4914(7) 1.2236(7) 0.084(3) Uani 1 1 d . . .
H24A H 0.2386 0.4516 1.1832 0.125 Uiso 1 1 calc R . .
H24B H 0.3413 0.5331 1.2867 0.125 Uiso 1 1 calc R . .
H24C H 0.3986 0.4453 1.2450 0.125 Uiso 1 1 calc R . .
Fe1 Fe 0.00675(7) 0.26817(5) 0.83111(5) 0.02572(16) Uani 1 1 d . . .
Ho1 Ho 0.19103(2) 0.681835(14) 0.848164(16) 0.02588(10) Uani 1 1 d . . .
N1 N 0.1665(5) 0.6305(4) 0.6617(4) 0.0410(10) Uani 1 1 d . . .
N2 N 0.2285(5) 0.8304(4) 0.7548(4) 0.0421(11) Uani 1 1 d . . .
N3 N 0.2990(5) 0.8509(4) 0.9682(4) 0.0432(11) Uani 1 1 d . . .
N4 N 0.0734(5) 0.5006(3) 0.8180(4) 0.0391(10) Uani 1 1 d . . .
N5 N -0.3147(6) 0.2338(5) 0.6846(5) 0.0636(16) Uani 1 1 d . . .
N6 N -0.0509(7) 0.0355(4) 0.8466(6) 0.0659(17) Uani 1 1 d . . .
N7 N 0.3198(6) 0.2964(5) 0.9908(5) 0.0582(14) Uani 1 1 d . . .
N8 N 0.0979(6) 0.2353(5) 0.6395(4) 0.0581(14) Uani 1 1 d . . .
N9 N -0.0610(5) 0.3144(3) 1.0315(4) 0.0386(10) Uani 1 1 d . . .
N10 N 0.3836(6) 0.5576(4) 1.1573(4) 0.0556(13) Uani 1 1 d . . .
O1 O -0.0395(4) 0.7055(3) 0.7481(3) 0.0408(9) Uani 1 1 d . . .
H1B H -0.0456 0.7220 0.6866 0.049 Uiso 1 1 d R . .
H1A H -0.0621 0.7516 0.7817 0.049 Uiso 1 1 d R . .
O2 O 0.4161(4) 0.6823(3) 0.8470(3) 0.0470(10) Uani 1 1 d . . .
H2B H 0.4419 0.7035 0.7978 0.056 Uiso 1 1 d R . .
H2A H 0.4696 0.6567 0.8994 0.056 Uiso 1 1 d R . .
O3 O 0.3286(4) 0.6288(3) 1.0055(3) 0.0486(10) Uani 1 1 d . . .
O4 O 0.5468(5) 0.7364(4) 0.7079(4) 0.0679(13) Uani 1 1 d . . .
H4B H 0.6373 0.7648 0.7572 0.082 Uiso 1 1 d R . .
H4A H 0.5487 0.7748 0.6653 0.082 Uiso 1 1 d R . .
O5 O 0.8340(6) 0.7552(6) 0.5480(4) 0.0859(19) Uani 1 1 d . . .
H5C H 0.7724 0.7953 0.5554 0.103 Uiso 1 1 d R . .
H5B H 0.8592 0.7531 0.4945 0.103 Uiso 1 1 d R . .
O6 O 0.8440(5) 0.8268(3) 0.8482(3) 0.0478(10) Uani 1 1 d . . .
H6A H 0.8716 0.8908 0.8460 0.057 Uiso 1 1 d R . .
H6B H 0.8612 0.8179 0.9130 0.057 Uiso 1 1 d R . .

loop_
_atom_site_aniso_label
_atom_site_aniso_U_11
_atom_site_aniso_U_22
_atom_site_aniso_U_33
_atom_site_aniso_U_23
_atom_site_aniso_U_13
_atom_site_aniso_U_12
C1 0.046(3) 0.044(3) 0.037(3) 0.003(2) 0.015(3) 0.010(2)
C2 0.057(4) 0.088(5) 0.041(4) 0.000(3) 0.025(3) 0.025(4)
C3 0.084(5) 0.106(6) 0.038(4) 0.011(4) 0.031(4) 0.027(5)
C4 0.068(5) 0.106(6) 0.040(4) 0.028(4) 0.023(4) 0.031(4)
C5 0.046(3) 0.069(4) 0.043(4) 0.022(3) 0.017(3) 0.016(3)
C6 0.047(3) 0.067(4) 0.052(4) 0.027(3) 0.022(3) 0.015(3)
C7 0.081(5) 0.081(6) 0.094(6) 0.058(5) 0.039(5) 0.032(4)
C8 0.084(6) 0.102(7) 0.093(7) 0.066(6) 0.039(5) 0.031(5)
C9 0.094(6) 0.056(4) 0.099(7) 0.038(4) 0.043(6) 0.032(4)
C10 0.048(3) 0.041(3) 0.079(5) 0.025(3) 0.031(4) 0.015(3)
C11 0.046(3) 0.041(3) 0.060(4) 0.000(3) 0.024(3) 0.005(3)
C12 0.059(4) 0.034(3) 0.129(8) -0.003(4) 0.035(5) 0.011(3)
C13 0.057(5) 0.078(6) 0.103(8) -0.046(6) 0.033(5) -0.004(4)
C14 0.054(4) 0.073(5) 0.076(5) -0.023(4) 0.035(4) -0.016(4)
C15 0.067(4) 0.052(4) 0.053(4) 0.000(3) 0.031(4) -0.010(3)
C16 0.035(3) 0.036(3) 0.023(3) 0.006(2) 0.013(2) 0.009(2)
C17 0.033(3) 0.047(3) 0.029(3) 0.011(2) 0.014(3) 0.006(2)
C18 0.042(3) 0.035(3) 0.043(3) 0.008(2) 0.020(3) 0.009(2)
C19 0.031(3) 0.040(3) 0.030(3) 0.009(2) 0.014(2) 0.011(2)
C20 0.027(2) 0.035(2) 0.021(2) 0.0071(19) 0.008(2) 0.0074(19)
C21 0.038(3) 0.042(3) 0.037(3) 0.008(2) 0.017(3) 0.013(2)
C22 0.053(4) 0.053(3) 0.037(3) 0.015(3) 0.010(3) 0.015(3)
C23 0.051(5) 0.214(13) 0.091(7) 0.098(8) 0.011(5) 0.027(6)
C24 0.114(7) 0.092(6) 0.072(5) 0.051(5) 0.049(5) 0.045(5)
Fe1 0.0289(3) 0.0270(3) 0.0235(4) 0.0067(3) 0.0122(3) 0.0074(3)
Ho1 0.02817(15) 0.02686(14) 0.02451(15) 0.00727(9) 0.01169(10) 0.00727(9)
N1 0.044(3) 0.048(3) 0.033(3) 0.008(2) 0.014(2) 0.019(2)
N2 0.035(2) 0.047(3) 0.047(3) 0.024(2) 0.017(2) 0.0093(19)
N3 0.050(3) 0.037(2) 0.035(3) 0.002(2) 0.017(2) -0.003(2)
N4 0.054(3) 0.028(2) 0.034(2) 0.0057(18) 0.019(2) 0.0035(19)
N5 0.043(3) 0.089(4) 0.054(4) 0.026(3) 0.012(3) 0.013(3)
N6 0.069(4) 0.039(3) 0.101(5) 0.024(3) 0.042(4) 0.016(3)
N7 0.040(3) 0.076(4) 0.060(4) 0.021(3) 0.016(3) 0.021(3)
N8 0.067(4) 0.076(4) 0.037(3) 0.005(3) 0.027(3) 0.018(3)
N9 0.041(2) 0.045(2) 0.036(3) 0.014(2) 0.019(2) 0.014(2)
N10 0.063(3) 0.064(3) 0.042(3) 0.022(3) 0.017(3) 0.024(3)
O1 0.036(2) 0.060(2) 0.031(2) 0.0140(18) 0.0111(17) 0.0219(18)
O2 0.0306(19) 0.069(3) 0.049(2) 0.029(2) 0.0175(19) 0.0182(18)
O3 0.047(2) 0.068(3) 0.037(2) 0.028(2) 0.0157(19) 0.022(2)
O4 0.054(3) 0.094(4) 0.050(3) 0.013(3) 0.022(2) 0.004(3)
O5 0.078(4) 0.162(6) 0.046(3) 0.043(3) 0.033(3) 0.064(4)
O6 0.061(3) 0.040(2) 0.049(3) 0.0135(18) 0.025(2) 0.0176(18)

loop_
_atom_type_symbol
_atom_type_description
_atom_type_scat_dispersion_real
_atom_type_scat_dispersion_imag
_atom_type_scat_source
C C 0.0033 0.0016 'International Tables Vol C Tables 4.2.6.8 and 6.1.1.4'
H H 0.0000 0.0000 'International Tables Vol C Tables 4.2.6.8 and 6.1.1.4'
N N 0.0061 0.0033 'International Tables Vol C Tables 4.2.6.8 and 6.1.1.4'
O O 0.0106 0.0060 'International Tables Vol C Tables 4.2.6.8 and 6.1.1.4'
Fe Fe 0.3463 0.8444 'International Tables Vol C Tables 4.2.6.8 and 6.1.1.4'
Ho Ho -0.2175 4.6783 'International Tables Vol C Tables 4.2.6.8 and 6.1.1.4'

loop_
_geom_angle_atom_site_label_1
_geom_angle_atom_site_label_2
_geom_angle_atom_site_label_3
_geom_angle
_geom_angle_site_symmetry_1
_geom_angle_site_symmetry_3
C25 O7 H7B 109.3 . .
C25 O7 H8B 99.0 . .
H7B O7 H8B 11.2 . .
O7 C25 H25A 109.7 . .
O7 C25 H25B 108.7 . .
H25A C25 H25B 109.5 . .
O7 C25 H25C 110.0 . .
H25A C25 H25C 109.5 . .
H25B C25 H25C 109.5 . .
C26 O8 H7B 109.5 . .
C26 O8 H8B 119.1 . .
H7B O8 H8B 10.4 . .
O8 C26 H26A 109.5 . .
O8 C26 H26B 109.7 . .
H26A C26 H26B 109.5 . .
O8 C26 H26C 109.2 . .
H26A C26 H26C 109.5 . .
H26B C26 H26C 109.5 . .
O8 C26 H27B 117.5 . .
H26A C26 H27B 69.4 . .
H26B C26 H27B 40.7 . .
H26C C26 H27B 130.7 . .
O8 C26 H27C 141.6 . .
H26A C26 H27C 96.7 . .
H26B C26 H27C 86.2 . .
H26C C26 H27C 33.3 . .
H27B C26 H27C 97.6 . .
O9 C27 H26A 35.3 . .
O9 C27 H26B 130.2 . .
H26A C27 H26B 95.9 . .
O9 C27 H26C 90.1 . .
H26A C27 H26C 87.5 . .
H26B C27 H26C 74.5 . .
O9 C27 H27A 109.4 . .
H26A C27 H27A 135.2 . .
H26B C27 H27A 117.3 . .
H26C C27 H27A 128.2 . .
O9 C27 H27B 113.0 . .
H26A C27 H27B 79.8 . .
H26B C27 H27B 35.6 . .
H26C C27 H27B 105.3 . .
H27A C27 H27B 109.5 . .
O9 C27 H27C 105.9 . .
H26A C27 H27C 107.9 . .
H26B C27 H27C 74.4 . .
H26C C27 H27C 20.4 . .
H27A C27 H27C 109.5 . .
H27B C27 H27C 109.5 . .
C27 O9 H26A 36.9 . .
C27 O9 H9B 114.0 . .
H26A O9 H9B 145.7 . .
N1 C1 C2 122.6(6) . .
N1 C1 H1 118.7 . .
C2 C1 H1 118.7 . .
C1 C2 C3 121.6(7) . .
C1 C2 H2 119.2 . .
C3 C2 H2 119.2 . .
C4 C3 C2 117.8(7) . .
C4 C3 H3 121.1 . .
C2 C3 H3 121.1 . .
C3 C4 C5 120.8(7) . .
C3 C4 H4 119.6 . .
C5 C4 H4 119.6 . .
C4 C5 N1 121.6(7) . .
C4 C5 C6 123.2(6) . .
N1 C5 C6 115.1(5) . .
N2 C6 C7 122.9(7) . .
N2 C6 C5 115.6(5) . .
C7 C6 C5 121.5(7) . .
C8 C7 C6 118.8(9) . .
C8 C7 H7 120.6 . .
C6 C7 H7 120.6 . .
C9 C8 C7 120.0(8) . .
C9 C8 H8 120.0 . .
C7 C8 H8 120.0 . .
C8 C9 C10 119.7(8) . .
C8 C9 H9 120.1 . .
C10 C9 H9 120.1 . .
N2 C10 C9 120.1(7) . .
N2 C10 C11 116.0(5) . .
C9 C10 C11 123.8(7) . .
N3 C11 C12 121.9(7) . .
N3 C11 C10 114.2(5) . .
C12 C11 C10 123.8(7) . .
C13 C12 C11 120.0(8) . .
C13 C12 H12 120.0 . .
C11 C12 H12 120.0 . .
C14 C13 C12 118.3(7) . .
C14 C13 H13 120.8 . .
C12 C13 H13 120.8 . .
C13 C14 C15 120.3(9) . .
C13 C14 H14 119.9 . .
C15 C14 H14 119.9 . .
N3 C15 C14 124.5(8) . .
N3 C15 H15 117.7 . .
C14 C15 H15 117.7 . .
N4 C16 Fe1 177.4(5) . .
N5 C17 Fe1 179.2(6) . .
N6 C18 Fe1 179.7(5) . .
N7 C19 Fe1 176.6(5) . .
N9 C20 Fe1 179.5(5) . .
N8 C21 Fe1 176.8(5) . .
O3 C22 N10 124.9(6) . .
O3 C22 H22 117.6 . .
N10 C22 H22 117.6 . .
N10 C23 H23A 109.5 . .
N10 C23 H23B 109.5 . .
H23A C23 H23B 109.5 . .
N10 C23 H23C 109.5 . .
H23A C23 H23C 109.5 . .
H23B C23 H23C 109.5 . .
N10 C24 H24A 109.5 . .
N10 C24 H24B 109.5 . .
H24A C24 H24B 109.5 . .
N10 C24 H24C 109.5 . .
H24A C24 H24C 109.5 . .
H24B C24 H24C 109.5 . .
C20 Fe1 C19 87.2(2) . .
C20 Fe1 C18 90.4(2) . .
C19 Fe1 C18 88.9(2) . .
C20 Fe1 C16 89.6(2) . .
C19 Fe1 C16 90.2(2) . .
C18 Fe1 C16 179.1(3) . .
C20 Fe1 C21 176.6(2) . .
C19 Fe1 C21 90.0(2) . .
C18 Fe1 C21 91.5(2) . .
C16 Fe1 C21 88.4(2) . .
C20 Fe1 C17 90.1(2) . .
C19 Fe1 C17 176.9(2) . .
C18 Fe1 C17 89.6(2) . .
C16 Fe1 C17 91.3(2) . .
C21 Fe1 C17 92.7(2) . .
O2 Ho1 O3 70.84(14) . .
O2 Ho1 O1 144.81(14) . .
O3 Ho1 O1 144.16(13) . .
O2 Ho1 N4 103.54(15) . .
O3 Ho1 N4 77.60(16) . .
O1 Ho1 N4 86.60(16) . .
O2 Ho1 N9 142.49(16) . 2_567
O3 Ho1 N9 73.76(15) . 2_567
O1 Ho1 N9 71.96(14) . 2_567
N4 Ho1 N9 80.31(15) . 2_567
O2 Ho1 N3 88.88(16) . .
O3 Ho1 N3 80.77(16) . .
O1 Ho1 N3 99.09(16) . .
N4 Ho1 N3 149.73(15) . .
N9 Ho1 N3 73.44(16) 2_567 .
O2 Ho1 N1 70.56(15) . .
O3 Ho1 N1 128.53(15) . .
O1 Ho1 N1 78.49(14) . .
N4 Ho1 N1 79.73(15) . .
N9 Ho1 N1 145.06(16) 2_567 .
N3 Ho1 N1 130.53(15) . .
O2 Ho1 N2 79.59(14) . .
O3 Ho1 N2 135.40(15) . .
O1 Ho1 N2 72.88(14) . .
N4 Ho1 N2 143.11(16) . .
N9 Ho1 N2 119.66(15) 2_567 .
N3 Ho1 N2 65.72(16) . .
N1 Ho1 N2 66.52(16) . .
C1 N1 C5 115.4(5) . .
C1 N1 Ho1 123.4(4) . .
C5 N1 Ho1 119.0(4) . .
C6 N2 C10 118.3(5) . .
C6 N2 Ho1 121.2(4) . .
C10 N2 Ho1 118.3(4) . .
C15 N3 C11 115.0(5) . .
C15 N3 Ho1 123.8(4) . .
C11 N3 Ho1 120.5(4) . .
C16 N4 Ho1 164.5(5) . .
C20 N9 Ho1 161.5(4) . 2_567
C22 N10 C24 122.3(7) . .
C22 N10 C23 120.4(6) . .
C24 N10 C23 117.2(7) . .
Ho1 O1 H1B 111.7 . .
Ho1 O1 H1A 112.6 . .
H1B O1 H1A 108.7 . .
Ho1 O2 H2B 122.3 . .
Ho1 O2 H2A 114.3 . .
H2B O2 H2A 123.4 . .
C22 O3 Ho1 132.5(4) . .
H4B O4 H4A 97.0 . .
H5C O5 H5B 122.5 . .
H6A O6 H6B 110.1 . .

loop_
_geom_bond_atom_site_label_1
_geom_bond_atom_site_label_2
_geom_bond_distance
_geom_bond_site_symmetry_2
O7 C25 1.338(18) .
O7 H7B 0.8501 .
O7 H8B 0.8705 .
C25 H25A 0.9600 .
C25 H25B 0.9601 .
C25 H25C 0.9600 .
O8 C26 1.381(17) .
O8 H7B 0.7658 .
O8 H8B 0.8500 .
C26 H26A 0.9601 .
C26 H26B 0.9600 .
C26 H26C 0.9601 .
C26 H27B 1.0795 .
C26 H27C 1.0031 .
C27 O9 1.353(18) .
C27 H26A 0.8530 .
C27 H26B 1.2308 .
C27 H26C 1.3533 .
C27 H27A 0.9601 .
C27 H27B 0.9600 .
C27 H27C 0.9599 .
O9 H26A 0.8215 .
O9 H9B 0.8500 .
C1 N1 1.317(7) .
C1 C2 1.343(8) .
C1 H1 0.9300 .
C2 C3 1.352(11) .
C2 H2 0.9300 .
C3 C4 1.313(12) .
C3 H3 0.9300 .
C4 C5 1.360(10) .
C4 H4 0.9300 .
C5 N1 1.391(8) .
C5 C6 1.526(10) .
C6 N2 1.297(8) .
C6 C7 1.395(9) .
C7 C8 1.356(13) .
C7 H7 0.9300 .
C8 C9 1.323(13) .
C8 H8 0.9300 .
C9 C10 1.413(9) .
C9 H9 0.9300 .
C10 N2 1.363(8) .
C10 C11 1.512(10) .
C11 N3 1.367(8) .
C11 C12 1.377(9) .
C12 C13 1.347(14) .
C12 H12 0.9300 .
C13 C14 1.323(14) .
C13 H13 0.9300 .
C14 C15 1.360(10) .
C14 H14 0.9300 .
C15 N3 1.312(9) .
C15 H15 0.9300 .
C16 N4 1.142(7) .
C16 Fe1 1.932(5) .
C17 N5 1.130(8) .
C17 Fe1 1.941(6) .
C18 N6 1.149(7) .
C18 Fe1 1.932(5) .
C19 N7 1.138(7) .
C19 Fe1 1.927(5) .
C20 N9 1.157(7) .
C20 Fe1 1.915(5) .
C21 N8 1.138(7) .
C21 Fe1 1.941(5) .
C22 O3 1.247(7) .
C22 N10 1.299(8) .
C22 H22 0.9300 .
C23 N10 1.450(11) .
C23 H23A 0.9600 .
C23 H23B 0.9600 .
C23 H23C 0.9600 .
C24 N10 1.440(9) .
C24 H24A 0.9600 .
C24 H24B 0.9600 .
C24 H24C 0.9600 .
Ho1 O2 2.307(4) .
Ho1 O3 2.335(4) .
Ho1 O1 2.354(4) .
Ho1 N4 2.402(4) .
Ho1 N9 2.447(4) 2_567
Ho1 N3 2.457(5) .
Ho1 N1 2.460(5) .
Ho1 N2 2.470(4) .
N9 Ho1 2.447(4) 2_567
O1 H1B 0.8572 .
O1 H1A 0.8543 .
O2 H2B 0.8459 .
O2 H2A 0.8643 .
O4 H4B 0.8999 .
O4 H4A 0.8017 .
O5 H5C 0.9333 .
O5 H5B 0.8499 .
O6 H6A 0.8500 .
O6 H6B 0.8499 .
